data_7708780
loop_
_publ_author_name
'Pahar, Sanjukta'
'Sharma, Vishal'
'Tothadi, Srinu'
'Sen, Sakya S.'

_publ_section_title
;
 Pyridylpyrrolido ligand in Ge(ii) and Sn(ii) chemistry: synthesis,
 reactivity and catalytic application
;
_journal_name_full 'Dalton Transactions'
_journal_paper_doi 10.1039/D1DT03136H
_journal_year 2021
_chemical_formula_moiety 'C15 H19 Cl N2 Sn'
_chemical_formula_sum 'C15 H19 Cl N2 Sn'
_chemical_formula_weight 381.46
_chemical_name_systematic nBu-Pypyr_SnCl
_chemical_properties_physical Air-sensitive,Moisture-sensitive
_space_group_crystal_system monoclinic
_space_group_IT_number 14
_space_group_name_Hall '-P 2yn'
_space_group_name_H-M_alt 'P 1 21/n 1'
_atom_sites_solution_hydrogens geom
_audit_block_doi 10.5517/ccdc.csd.cc28t8q3
_audit_creation_date 2021-09-05
_audit_creation_method
;
Olex2 1.3
(compiled 2020.11.12 svn.r5f609507 for OlexSys, GUI svn.r6272)
;
_audit_update_record
;
2021-09-13 deposited with the CCDC.	2021-10-21 downloaded from the CCDC.
;
_cell_angle_alpha 90
_cell_angle_beta 101.929(16)
_cell_angle_gamma 90
_cell_formula_units_Z 4
_cell_length_a 8.713(4)
_cell_length_b 14.390(6)
_cell_length_c 12.347(5)
_cell_measurement_reflns_used 9612
_cell_measurement_temperature 100(2)
_cell_measurement_theta_max 32.41
_cell_measurement_theta_min 2.78
_cell_volume 1514.6(11)
_computing_cell_refinement 'SAINT v8.37A (Bruker, 2015)'
_computing_data_reduction 'SAINT v8.37A (Bruker, 2015)'
_computing_molecular_graphics 'Olex2 1.3 (Dolomanov et al., 2009)'
_computing_publication_material 'Olex2 1.3 (Dolomanov et al., 2009)'
_computing_structure_refinement 'ShelXL (Sheldrick, 2015)'
_computing_structure_solution 'SHELXT 2014/5 (Sheldrick, 2014)'
_diffrn_ambient_temperature 100
_diffrn_measured_fraction_theta_full 0.997
_diffrn_measured_fraction_theta_max 0.997
_diffrn_measurement_device_type 'Bruker D8 VENTURE Kappa Duo PHOTON II CPAD'
_diffrn_measurement_method '\f and \w scans'
_diffrn_radiation_type MoK\a
_diffrn_radiation_wavelength 0.71073
_diffrn_reflns_av_R_equivalents 0.0582
_diffrn_reflns_av_unetI/netI 0.0174
_diffrn_reflns_Laue_measured_fraction_full 0.997
_diffrn_reflns_Laue_measured_fraction_max 0.997
_diffrn_reflns_limit_h_max 10
_diffrn_reflns_limit_h_min -10
_diffrn_reflns_limit_k_max 17
_diffrn_reflns_limit_k_min -17
_diffrn_reflns_limit_l_max 14
_diffrn_reflns_limit_l_min -14
_diffrn_reflns_number 69227
_diffrn_reflns_point_group_measured_fraction_full 0.997
_diffrn_reflns_point_group_measured_fraction_max 0.997
_diffrn_reflns_theta_full 24.995
_diffrn_reflns_theta_max 24.995
_diffrn_reflns_theta_min 2.201
_diffrn_standards_number 0
_exptl_absorpt_coefficient_mu 1.852
_exptl_absorpt_correction_T_max 0.7464
_exptl_absorpt_correction_T_min 0.5704
_exptl_absorpt_correction_type multi-scan
_exptl_absorpt_process_details
'SADABS-2014/5 (Bruker,2014/5) was used for absorption correction. wR2(int) was 0.1100 before and 0.0847 after correction. The Ratio of minimum to maximum transmission is 0.7642. The \l/2 correction factor is Not present.'
_exptl_crystal_colour colourless
_exptl_crystal_colour_primary colourless
_exptl_crystal_density_diffrn 1.673
_exptl_crystal_description block
_exptl_crystal_F_000 760
_exptl_crystal_size_max 0.12
_exptl_crystal_size_mid 0.1
_exptl_crystal_size_min 0.08
_refine_diff_density_max 0.965
_refine_diff_density_min -1.224
_refine_diff_density_rms 0.321
_refine_ls_extinction_method none
_refine_ls_goodness_of_fit_ref 1.360
_refine_ls_hydrogen_treatment constr
_refine_ls_matrix_type full
_refine_ls_number_parameters 175
_refine_ls_number_reflns 2655
_refine_ls_number_restraints 0
_refine_ls_restrained_S_all 1.360
_refine_ls_R_factor_all 0.0321
_refine_ls_R_factor_gt 0.0281
_refine_ls_shift/su_max 0.001
_refine_ls_shift/su_mean 0.000
_refine_ls_structure_factor_coef Fsqd
_refine_ls_weighting_details 'w=1/[\s^2^(Fo^2^)+(0.0504P)^2^+2.8294P] where P=(Fo^2^+2Fc^2^)/3'
_refine_ls_weighting_scheme calc
_refine_ls_wR_factor_gt 0.0873
_refine_ls_wR_factor_ref 0.1000
_reflns_Friedel_coverage 0.000
_reflns_number_gt 2497
_reflns_number_total 2655
_reflns_threshold_expression 'I > 2\s(I)'
_cod_data_source_file d1dt03136h2.cif
_cod_data_source_block mo_sanj_08042021_0m-auto
_cod_original_cell_volume 1514.7(11)
_cod_database_code 7708780
_shelx_shelxl_version_number 2016/6
_shelx_space_group_comment
;
The symmetry employed for this shelxl refinement is uniquely defined
by the following loop, which should always be used as a source of
symmetry information in preference to the above space-group names.
They are only intended as comments.
;
_shelx_estimated_absorpt_t_max 0.866
_shelx_estimated_absorpt_t_min 0.808
_olex2_refinement_description
;
1.a Secondary CH2 refined with riding coordinates:
 C12(H12A,H12B), C13(H13A,H13B), C14(H14A,H14B)
1.b Aromatic/amide H refined with riding coordinates:
 C5(H5), C8(H8), C9(H9), C10(H10)
1.c Idealised Me refined as rotating group:
 C4(H4A,H4B,H4C), C7(H7A,H7B,H7C), C15(H15A,H15B,H15C)
;
_olex2_submission_special_instructions 'No special instructions were received'

loop_
_space_group_symop_operation_xyz
'x, y, z'
'-x+1/2, y+1/2, -z+1/2'
'-x, -y, -z'
'x-1/2, -y-1/2, z-1/2'

loop_
_atom_site_label
_atom_site_type_symbol
_atom_site_fract_x
_atom_site_fract_y
_atom_site_fract_z
_atom_site_U_iso_or_equiv
_atom_site_adp_type
_atom_site_occupancy
_atom_site_site_symmetry_order
_atom_site_calc_flag
_atom_site_refinement_flags_posn
_atom_site_refinement_flags_adp
_atom_site_refinement_flags_occupancy
_atom_site_disorder_assembly
_atom_site_disorder_group
Sn1 Sn 0.81722(3) 0.53789(2) 0.54394(2) 0.01300(14) Uani 1 1 d . . . . .
Cl1 Cl 1.00186(12) 0.54706(7) 0.72532(9) 0.0220(2) Uani 1 1 d . . . . .
N1 N 0.6298(3) 0.5958(2) 0.6258(3) 0.0132(6) Uani 1 1 d . . . . .
N2 N 0.6976(4) 0.4197(2) 0.5900(3) 0.0147(7) Uani 1 1 d . . . . .
C1 C 0.5409(5) 0.5312(3) 0.6648(3) 0.0158(8) Uani 1 1 d . . . . .
C2 C 0.5756(4) 0.4358(3) 0.6445(3) 0.0146(8) Uani 1 1 d . . . . .
C3 C 0.5173(4) 0.3495(3) 0.6715(3) 0.0173(8) Uani 1 1 d . . . . .
C4 C 0.3880(5) 0.3302(3) 0.7332(4) 0.0242(9) Uani 1 1 d . . . . .
H4A H 0.384993 0.263517 0.748944 0.036 Uiso 1 1 calc GR . . . .
H4B H 0.287098 0.349429 0.687705 0.036 Uiso 1 1 calc GR . . . .
H4C H 0.407881 0.365005 0.802869 0.036 Uiso 1 1 calc GR . . . .
C5 C 0.6065(5) 0.2815(3) 0.6318(3) 0.0191(8) Uani 1 1 d . . . . .
H5 H 0.594409 0.216260 0.637818 0.023 Uiso 1 1 calc R . . . .
C6 C 0.7158(5) 0.3257(3) 0.5819(3) 0.0169(8) Uani 1 1 d . . . . .
C7 C 0.8409(5) 0.2857(3) 0.5286(3) 0.0215(9) Uani 1 1 d . . . . .
H7A H 0.831390 0.312214 0.454344 0.032 Uiso 1 1 calc GR . . . .
H7B H 0.828628 0.218099 0.522962 0.032 Uiso 1 1 calc GR . . . .
H7C H 0.944325 0.300781 0.573490 0.032 Uiso 1 1 calc GR . . . .
C8 C 0.4243(5) 0.5611(3) 0.7207(3) 0.0190(8) Uani 1 1 d . . . . .
H8 H 0.359279 0.517146 0.747077 0.023 Uiso 1 1 calc R . . . .
C9 C 0.4056(5) 0.6548(3) 0.7365(3) 0.0223(9) Uani 1 1 d . . . . .
H9 H 0.329678 0.675344 0.776357 0.027 Uiso 1 1 calc R . . . .
C10 C 0.4964(5) 0.7197(3) 0.6949(3) 0.0198(9) Uani 1 1 d . . . . .
H10 H 0.482080 0.784338 0.705080 0.024 Uiso 1 1 calc R . . . .
C11 C 0.6085(4) 0.6886(3) 0.6381(3) 0.0153(8) Uani 1 1 d . . . . .
C12 C 0.7140(4) 0.7517(3) 0.5876(3) 0.0162(8) Uani 1 1 d . . . . .
H12A H 0.709833 0.731192 0.510522 0.019 Uiso 1 1 calc R . . . .
H12B H 0.823137 0.743095 0.628933 0.019 Uiso 1 1 calc R . . . .
C13 C 0.6759(5) 0.8554(3) 0.5858(3) 0.0182(8) Uani 1 1 d . . . . .
H13A H 0.564022 0.864929 0.551021 0.022 Uiso 1 1 calc R . . . .
H13B H 0.693312 0.879133 0.662600 0.022 Uiso 1 1 calc R . . . .
C14 C 0.7781(5) 0.9094(3) 0.5215(4) 0.0251(9) Uani 1 1 d . . . . .
H14A H 0.889667 0.896594 0.554258 0.030 Uiso 1 1 calc R . . . .
H14B H 0.756990 0.886750 0.444143 0.030 Uiso 1 1 calc R . . . .
C15 C 0.7517(6) 1.0139(3) 0.5207(4) 0.0294(10) Uani 1 1 d . . . . .
H15A H 0.644866 1.027897 0.480652 0.044 Uiso 1 1 calc GR . . . .
H15B H 0.827351 1.044616 0.483902 0.044 Uiso 1 1 calc GR . . . .
H15C H 0.765690 1.036518 0.596964 0.044 Uiso 1 1 calc GR . . . .

loop_
_atom_site_aniso_label
_atom_site_aniso_U_11
_atom_site_aniso_U_22
_atom_site_aniso_U_33
_atom_site_aniso_U_23
_atom_site_aniso_U_13
_atom_site_aniso_U_12
Sn1 0.01193(19) 0.01106(19) 0.0181(2) 0.00031(8) 0.00788(12) -0.00035(9)
Cl1 0.0130(5) 0.0274(6) 0.0252(5) -0.0042(4) 0.0025(4) -0.0001(4)
N1 0.0087(15) 0.0150(16) 0.0162(15) -0.0013(12) 0.0037(12) 0.0005(12)
N2 0.0124(15) 0.0125(17) 0.0199(16) -0.0008(12) 0.0049(13) -0.0025(13)
C1 0.0103(19) 0.023(2) 0.0133(19) 0.0004(14) 0.0014(15) 0.0003(15)
C2 0.0087(18) 0.0181(19) 0.0176(18) 0.0026(16) 0.0040(14) -0.0053(16)
C3 0.0125(18) 0.021(2) 0.0173(18) 0.0035(16) 0.0013(15) -0.0069(16)
C4 0.017(2) 0.030(2) 0.027(2) 0.0080(18) 0.0059(17) -0.0065(18)
C5 0.021(2) 0.0133(19) 0.0206(19) 0.0036(15) -0.0003(16) -0.0079(16)
C6 0.018(2) 0.0138(19) 0.0185(19) -0.0002(15) 0.0022(15) -0.0012(16)
C7 0.028(2) 0.011(2) 0.027(2) -0.0004(16) 0.0093(18) 0.0006(17)
C8 0.0128(19) 0.025(2) 0.021(2) 0.0037(17) 0.0074(16) 0.0026(17)
C9 0.016(2) 0.032(2) 0.0205(19) -0.0002(17) 0.0081(16) 0.0111(18)
C10 0.0159(19) 0.022(2) 0.022(2) -0.0011(16) 0.0043(16) 0.0064(16)
C11 0.0124(18) 0.0158(19) 0.0164(18) 0.0000(15) 0.0001(14) 0.0040(15)
C12 0.0131(18) 0.016(2) 0.0204(19) -0.0013(15) 0.0050(15) 0.0016(15)
C13 0.0169(19) 0.016(2) 0.0220(19) -0.0004(15) 0.0038(15) 0.0027(16)
C14 0.024(2) 0.019(2) 0.035(2) 0.0051(18) 0.0102(18) 0.0030(18)
C15 0.033(3) 0.017(2) 0.037(3) 0.0039(19) 0.006(2) -0.002(2)

loop_
_atom_type_symbol
_atom_type_description
_atom_type_scat_dispersion_real
_atom_type_scat_dispersion_imag
_atom_type_scat_source
C C 0.0033 0.0016 'International Tables Vol C Tables 4.2.6.8 and 6.1.1.4'
H H 0.0000 0.0000 'International Tables Vol C Tables 4.2.6.8 and 6.1.1.4'
Cl Cl 0.1484 0.1585 'International Tables Vol C Tables 4.2.6.8 and 6.1.1.4'
N N 0.0061 0.0033 'International Tables Vol C Tables 4.2.6.8 and 6.1.1.4'
Sn Sn -0.6537 1.4246 'International Tables Vol C Tables 4.2.6.8 and 6.1.1.4'

loop_
_geom_angle_atom_site_label_1
_geom_angle_atom_site_label_2
_geom_angle_atom_site_label_3
_geom_angle
_geom_angle_site_symmetry_1
_geom_angle_site_symmetry_3
_geom_angle_publ_flag
N1 Sn1 Cl1 88.29(9) . . ?
N2 Sn1 Cl1 93.63(9) . . ?
N2 Sn1 N1 74.69(12) . . ?
C1 N1 Sn1 115.2(3) . . ?
C11 N1 Sn1 122.8(3) . . ?
C11 N1 C1 122.0(3) . . ?
C2 N2 Sn1 117.5(3) . . ?
C6 N2 Sn1 134.4(3) . . ?
C6 N2 C2 108.1(3) . . ?
N1 C1 C2 115.7(3) . . ?
N1 C1 C8 119.1(4) . . ?
C8 C1 C2 125.2(4) . . ?
N2 C2 C1 116.9(3) . . ?
N2 C2 C3 108.5(4) . . ?
C3 C2 C1 134.5(4) . . ?
C2 C3 C4 128.7(4) . . ?
C5 C3 C2 106.2(3) . . ?
C5 C3 C4 125.1(4) . . ?
C3 C4 H4A 109.5 . . ?
C3 C4 H4B 109.5 . . ?
C3 C4 H4C 109.5 . . ?
H4A C4 H4B 109.5 . . ?
H4A C4 H4C 109.5 . . ?
H4B C4 H4C 109.5 . . ?
C3 C5 H5 125.8 . . ?
C6 C5 C3 108.5(4) . . ?
C6 C5 H5 125.8 . . ?
N2 C6 C5 108.6(4) . . ?
N2 C6 C7 121.1(4) . . ?
C5 C6 C7 130.2(4) . . ?
C6 C7 H7A 109.5 . . ?
C6 C7 H7B 109.5 . . ?
C6 C7 H7C 109.5 . . ?
H7A C7 H7B 109.5 . . ?
H7A C7 H7C 109.5 . . ?
H7B C7 H7C 109.5 . . ?
C1 C8 H8 120.4 . . ?
C9 C8 C1 119.1(4) . . ?
C9 C8 H8 120.4 . . ?
C8 C9 H9 119.6 . . ?
C8 C9 C10 120.9(4) . . ?
C10 C9 H9 119.6 . . ?
C9 C10 H10 120.6 . . ?
C11 C10 C9 118.9(4) . . ?
C11 C10 H10 120.6 . . ?
N1 C11 C10 120.0(4) . . ?
N1 C11 C12 115.7(3) . . ?
C10 C11 C12 124.3(4) . . ?
C11 C12 H12A 108.2 . . ?
C11 C12 H12B 108.2 . . ?
C11 C12 C13 116.3(3) . . ?
H12A C12 H12B 107.4 . . ?
C13 C12 H12A 108.2 . . ?
C13 C12 H12B 108.2 . . ?
C12 C13 H13A 109.4 . . ?
C12 C13 H13B 109.4 . . ?
H13A C13 H13B 108.0 . . ?
C14 C13 C12 111.0(3) . . ?
C14 C13 H13A 109.4 . . ?
C14 C13 H13B 109.4 . . ?
C13 C14 H14A 108.8 . . ?
C13 C14 H14B 108.8 . . ?
H14A C14 H14B 107.7 . . ?
C15 C14 C13 113.8(4) . . ?
C15 C14 H14A 108.8 . . ?
C15 C14 H14B 108.8 . . ?
C14 C15 H15A 109.5 . . ?
C14 C15 H15B 109.5 . . ?
C14 C15 H15C 109.5 . . ?
H15A C15 H15B 109.5 . . ?
H15A C15 H15C 109.5 . . ?
H15B C15 H15C 109.5 . . ?

loop_
_geom_bond_atom_site_label_1
_geom_bond_atom_site_label_2
_geom_bond_distance
_geom_bond_site_symmetry_2
_geom_bond_publ_flag
Sn1 Cl1 2.4763(13) . ?
Sn1 N1 2.250(3) . ?
Sn1 N2 2.132(3) . ?
N1 C1 1.361(5) . ?
N1 C11 1.361(5) . ?
N2 C2 1.390(5) . ?
N2 C6 1.368(5) . ?
C1 C2 1.439(6) . ?
C1 C8 1.408(6) . ?
C2 C3 1.408(6) . ?
C3 C4 1.510(5) . ?
C3 C5 1.400(6) . ?
C4 H4A 0.9800 . ?
C4 H4B 0.9800 . ?
C4 H4C 0.9800 . ?
C5 H5 0.9500 . ?
C5 C6 1.390(6) . ?
C6 C7 1.500(6) . ?
C7 H7A 0.9800 . ?
C7 H7B 0.9800 . ?
C7 H7C 0.9800 . ?
C8 H8 0.9500 . ?
C8 C9 1.378(6) . ?
C9 H9 0.9500 . ?
C9 C10 1.389(6) . ?
C10 H10 0.9500 . ?
C10 C11 1.389(6) . ?
C11 C12 1.515(6) . ?
C12 H12A 0.9900 . ?
C12 H12B 0.9900 . ?
C12 C13 1.528(5) . ?
C13 H13A 0.9900 . ?
C13 H13B 0.9900 . ?
C13 C14 1.523(6) . ?
C14 H14A 0.9900 . ?
C14 H14B 0.9900 . ?
C14 C15 1.520(7) . ?
C15 H15A 0.9800 . ?
C15 H15B 0.9800 . ?
C15 H15C 0.9800 . ?

loop_
_geom_torsion_atom_site_label_1
_geom_torsion_atom_site_label_2
_geom_torsion_atom_site_label_3
_geom_torsion_atom_site_label_4
_geom_torsion
_geom_torsion_site_symmetry_1
_geom_torsion_site_symmetry_2
_geom_torsion_site_symmetry_3
_geom_torsion_site_symmetry_4
_geom_torsion_publ_flag
Sn1 N1 C1 C2 -2.2(4) . . . . ?
Sn1 N1 C1 C8 177.8(3) . . . . ?
Sn1 N1 C11 C10 -176.4(3) . . . . ?
Sn1 N1 C11 C12 3.2(4) . . . . ?
Sn1 N2 C2 C1 0.1(4) . . . . ?
Sn1 N2 C2 C3 -177.5(2) . . . . ?
Sn1 N2 C6 C5 177.0(3) . . . . ?
Sn1 N2 C6 C7 -1.6(6) . . . . ?
N1 C1 C2 N2 1.5(5) . . . . ?
N1 C1 C2 C3 178.3(4) . . . . ?
N1 C1 C8 C9 -1.5(6) . . . . ?
N1 C11 C12 C13 171.4(3) . . . . ?
N2 C2 C3 C4 178.4(4) . . . . ?
N2 C2 C3 C5 -0.2(4) . . . . ?
C1 N1 C11 C10 1.9(5) . . . . ?
C1 N1 C11 C12 -178.5(3) . . . . ?
C1 C2 C3 C4 1.4(7) . . . . ?
C1 C2 C3 C5 -177.2(4) . . . . ?
C1 C8 C9 C10 2.2(6) . . . . ?
C2 N2 C6 C5 -0.4(4) . . . . ?
C2 N2 C6 C7 -179.0(3) . . . . ?
C2 C1 C8 C9 178.6(4) . . . . ?
C2 C3 C5 C6 -0.1(4) . . . . ?
C3 C5 C6 N2 0.3(4) . . . . ?
C3 C5 C6 C7 178.7(4) . . . . ?
C4 C3 C5 C6 -178.7(4) . . . . ?
C6 N2 C2 C1 178.0(3) . . . . ?
C6 N2 C2 C3 0.4(4) . . . . ?
C8 C1 C2 N2 -178.6(4) . . . . ?
C8 C1 C2 C3 -1.8(7) . . . . ?
C8 C9 C10 C11 -0.9(6) . . . . ?
C9 C10 C11 N1 -1.2(6) . . . . ?
C9 C10 C11 C12 179.3(4) . . . . ?
C10 C11 C12 C13 -9.1(5) . . . . ?
C11 N1 C1 C2 179.3(3) . . . . ?
C11 N1 C1 C8 -0.6(5) . . . . ?
C11 C12 C13 C14 -173.5(3) . . . . ?
C12 C13 C14 C15 -177.4(4) . . . . ?
